data_1547817
loop_
_publ_author_name
'Gleissner, J.'
'Errandonea, D.'

_publ_section_title
;
 Monazite-type SrCrO4 under compression
;
_journal_name_full 'Phys. Rev B'
_journal_page_first 134108
_journal_page_last 134108
_journal_volume 94
_journal_year 2016
_chemical_compound_source Synthetic
_chemical_formula_sum 'Cr O4 Sr'
_space_group_IT_number 14
_symmetry_Int_Tables_number 14
_symmetry_space_group_name_Hall '-P 2yn'
_symmetry_space_group_name_H-M 'P 1 21/n 1'
_cell_angle_alpha 90
_cell_angle_beta 92.33000
_cell_angle_gamma 90
_cell_formula_units_Z 4
_cell_length_a 6.68000
_cell_length_b 6.88100
_cell_length_c 6.11800
_cell_volume 280.982
_exptl_crystal_density_diffrn 3.953
_pd_phase_name AgMnO4_type
_cod_data_source_file AgMnO4_SrCrO4.cif
_cod_data_source_block 9014695
_cod_original_cell_volume 280.981860
_cod_original_sg_symbol_H-M 'P 21/n'
_cod_original_formula_sum 'Sr Cr O4'
_cod_database_code 1547817

loop_
_symmetry_equiv_pos_as_xyz
'x, y, z'
'-x, -y, -z'
'-x+1/2, y+1/2, -z+1/2'
'x+1/2, -y+1/2, z+1/2'

loop_
_atom_site_label
_atom_site_occupancy
_atom_site_fract_x
_atom_site_fract_y
_atom_site_fract_z
_atom_site_adp_type
_atom_site_U_iso_or_equiv
_atom_site_type_symbol
Sr 1.0 0.356300 0.874300 0.226500 Uiso 1.000000 Sr
Cr 1.0 0.322700 0.630700 0.762000 Uiso 1.000000 Cr
O1 1.0 0.020000 0.021700 0.265300 Uiso 1.000000 O
O2 1.0 0.160600 0.614000 0.974200 Uiso 1.000000 O
O3 1.0 0.277700 0.159100 0.960000 Uiso 1.000000 O
O4 1.0 0.420500 0.846000 0.821200 Uiso 1.000000 O
